data_7020587
loop_
_publ_author_name
'Schilter, David'
'Rauchfuss, Thomas B.'

_publ_section_title
;
 Nickel-iron dithiolates related to the deactivated [NiFe]-hydrogenases.
;
_journal_issue 43
_journal_name_full 'Dalton transactions (Cambridge, England : 2003)'
_journal_page_first 13324
_journal_page_last 13329
_journal_paper_doi 10.1039/c2dt31895d
_journal_volume 41
_journal_year 2012
_chemical_formula_moiety 'C32 H30 Fe I Ni O3 P2 S2, 2(C H2 Cl2), 1(B F4)'
_chemical_formula_sum 'C34 H34 B Cl4 F4 Fe I Ni O3 P2 S2'
_chemical_formula_weight 1086.74
_chemical_name_systematic
;
?
;
_space_group_IT_number 15
_symmetry_cell_setting monoclinic
_symmetry_space_group_name_Hall '-C 2yc'
_symmetry_space_group_name_H-M 'C 1 2/c 1'
_atom_sites_solution_hydrogens geom
_atom_sites_solution_primary direct
_atom_sites_solution_secondary difmap
_audit_creation_method SHELXL-97
_audit_update_record
;
?
;
_cell_angle_alpha 90.00
_cell_angle_beta 107.871(2)
_cell_angle_gamma 90.00
_cell_formula_units_Z 8
_cell_length_a 22.9159(6)
_cell_length_b 17.9577(5)
_cell_length_c 21.4995(6)
_cell_measurement_reflns_used 5113
_cell_measurement_temperature 193(2)
_cell_measurement_theta_max 67.00
_cell_measurement_theta_min 3.19
_cell_volume 8420.5(4)
_computing_cell_refinement 'SAINT V7.68A (Bruker, 2005)'
_computing_data_collection 'APEX2 V2010.11-3 (Bruker, 2010)'
_computing_data_reduction
;
SAINT V7.68A, XPREP V2005/2, SADABS V2007/4, TWINABS V2007/5
(Bruker, 2005 & 2007)
;
_computing_molecular_graphics
;
SHELXTL V6.12 (Bruker, 2005), CrystalMaker v2.1.3 (CrystalMaker, 1994)
;
_computing_publication_material 'XCIF V6.12 (Bruker, 2005)'
_computing_structure_refinement 'SHELXTL V6.12 (Bruker, 2005)'
_computing_structure_solution 'SHELXTL V6.12 (Bruker, 2005)'
_diffrn_ambient_temperature 193(2)
_diffrn_measured_fraction_theta_full 0.947
_diffrn_measured_fraction_theta_max 0.947
_diffrn_measurement_device 'Bruker Kappa/ApexII CCD'
_diffrn_measurement_method 'profile data from \f and \w scans'
_diffrn_radiation_monochromator graphite
_diffrn_radiation_source 'fine-focus sealed tube'
_diffrn_radiation_type CuK\a
_diffrn_radiation_wavelength 1.54178
_diffrn_radiation_wavelength_id bc59q2as
_diffrn_reflns_av_R_equivalents 0.0581
_diffrn_reflns_av_sigmaI/netI 0.0487
_diffrn_reflns_limit_h_max 25
_diffrn_reflns_limit_h_min -25
_diffrn_reflns_limit_k_max 14
_diffrn_reflns_limit_k_min -21
_diffrn_reflns_limit_l_max 25
_diffrn_reflns_limit_l_min -16
_diffrn_reflns_number 31074
_diffrn_reflns_theta_full 68.01
_diffrn_reflns_theta_max 68.01
_diffrn_reflns_theta_min 3.19
_exptl_absorpt_coefficient_mu 13.505
_exptl_absorpt_correction_T_max 0.5187
_exptl_absorpt_correction_T_min 0.1329
_exptl_absorpt_correction_type integration
_exptl_absorpt_process_details 'SHELXTL/XPREP V2005/2 (Bruker, 2005)'
_exptl_crystal_colour orange
_exptl_crystal_density_diffrn 1.714
_exptl_crystal_density_method 'not measured'
_exptl_crystal_description prism
_exptl_crystal_F_000 4320
_exptl_crystal_id bc59q2as
_exptl_crystal_preparation
;
The data crystal was mounted using oil (Parantone-N, Exxon) to a
0.3 mm cryo-loop (Hampton Research) with the (1 1 -2) scattering
planes roughly normal to the spindle axis.
;
_exptl_crystal_size_max 0.366
_exptl_crystal_size_mid 0.102
_exptl_crystal_size_min 0.098
_refine_diff_density_max 0.829
_refine_diff_density_min -0.589
_refine_diff_density_rms 0.080
_refine_ls_extinction_method none
_refine_ls_goodness_of_fit_ref 1.016
_refine_ls_hydrogen_treatment noref
_refine_ls_matrix_type full
_refine_ls_number_parameters 599
_refine_ls_number_reflns 7275
_refine_ls_number_restraints 640
_refine_ls_restrained_S_all 1.066
_refine_ls_R_factor_all 0.0548
_refine_ls_R_factor_gt 0.0366
_refine_ls_shift/su_max 0.001
_refine_ls_shift/su_mean 0.000
_refine_ls_structure_factor_coef Fsqd
_refine_ls_weighting_details 'calc w=1/[\s^2^(Fo^2^)+(0.0469P)^2^+4.7077P] where P=(Fo^2^+2Fc^2^)/3'
_refine_ls_weighting_scheme calc
_refine_ls_wR_factor_gt 0.0840
_refine_ls_wR_factor_ref 0.0920
_reflns_number_gt 5687
_reflns_number_total 7275
_reflns_threshold_expression >2sigma(I)
_cod_data_source_file c2dt31895d.txt
_cod_data_source_block bc59q2as
_cod_depositor_comments
;
The following automatic conversions were performed:

'_symmetry_cell_setting' value 'Monoclinic' changed to 'monoclinic'
according to /home/saulius/struct/CIF-dictionaries/cif_core.dic
dictionary named 'cif_core.dic' version 2.4.2 from 2011-04-26.

Automatic conversion script
Id: cif_fix_values 1891 2012-01-12 08:04:46Z andrius 
;
_cod_original_sg_symbol_Hall '-C 2yc '
_cod_original_sg_symbol_H-M 'C2/c '
_cod_database_code 7020587

loop_
_symmetry_equiv_pos_as_xyz
'x, y, z'
'-x, y, -z+1/2'
'x+1/2, y+1/2, z'
'-x+1/2, y+1/2, -z+1/2'
'-x, -y, -z'
'x, -y, z-1/2'
'-x+1/2, -y+1/2, -z'
'x+1/2, -y+1/2, z-1/2'

loop_
_atom_site_label
_atom_site_type_symbol
_atom_site_fract_x
_atom_site_fract_y
_atom_site_fract_z
_atom_site_U_iso_or_equiv
_atom_site_adp_type
_atom_site_occupancy
_atom_site_symmetry_multiplicity
_atom_site_calc_flag
_atom_site_refinement_flags
_atom_site_disorder_assembly
_atom_site_disorder_group
Ni1 Ni 0.25711(3) 0.58498(4) 0.25379(3) 0.02937(17) Uani 1 1 d . . .
Fe1 Fe 0.14320(3) 0.63323(4) 0.14776(3) 0.03172(17) Uani 1 1 d . . .
I1 I 0.216031(13) 0.738520(16) 0.220311(13) 0.03705(10) Uani 1 1 d . . .
S1 S 0.15807(5) 0.56268(6) 0.24163(5) 0.0340(2) Uani 1 1 d . . .
S2 S 0.22976(5) 0.56832(6) 0.14601(5) 0.0323(2) Uani 1 1 d . . .
P1 P 0.28252(5) 0.60014(7) 0.35979(5) 0.0331(3) Uani 1 1 d . . .
P2 P 0.35478(5) 0.59120(7) 0.26333(5) 0.0315(3) Uani 1 1 d . . .
O1 O 0.1495(2) 0.7216(2) 0.03484(17) 0.0641(11) Uani 1 1 d . . .
O2 O 0.06124(15) 0.5259(2) 0.06294(16) 0.0501(9) Uani 1 1 d . . .
O3 O 0.04047(18) 0.7105(2) 0.1759(2) 0.0691(11) Uani 1 1 d . . .
C1 C 0.28240(18) 0.5168(3) 0.40791(19) 0.0333(10) Uani 1 1 d . . .
C2 C 0.2994(2) 0.5226(3) 0.4760(2) 0.0395(11) Uani 1 1 d . . .
H2 H 0.3105 0.5697 0.4964 0.047 Uiso 1 1 calc R . .
C3 C 0.3002(2) 0.4607(3) 0.5135(2) 0.0450(12) Uani 1 1 d . . .
H3 H 0.3125 0.4651 0.5598 0.054 Uiso 1 1 calc R . .
C4 C 0.2833(2) 0.3922(3) 0.4849(2) 0.0440(12) Uani 1 1 d . . .
H4 H 0.2833 0.3496 0.5112 0.053 Uiso 1 1 calc R . .
C5 C 0.2662(2) 0.3856(3) 0.4174(2) 0.0432(11) Uani 1 1 d . . .
H5 H 0.2547 0.3385 0.3972 0.052 Uiso 1 1 calc R . .
C6 C 0.2662(2) 0.4480(3) 0.3795(2) 0.0371(10) Uani 1 1 d . . .
H6 H 0.2548 0.4433 0.3333 0.045 Uiso 1 1 calc R . .
C7 C 0.2387(2) 0.6677(3) 0.38961(19) 0.0358(10) Uani 1 1 d . . .
C8 C 0.1826(2) 0.6468(3) 0.3948(2) 0.0444(12) Uani 1 1 d . . .
H8 H 0.1687 0.5971 0.3848 0.053 Uiso 1 1 calc R . .
C9 C 0.1460(3) 0.6971(3) 0.4145(2) 0.0530(13) Uani 1 1 d . . .
H9 H 0.1070 0.6822 0.4171 0.064 Uiso 1 1 calc R . .
C10 C 0.1664(3) 0.7689(3) 0.4302(2) 0.0544(14) Uani 1 1 d . . .
H10 H 0.1419 0.8036 0.4444 0.065 Uiso 1 1 calc R . .
C11 C 0.2223(3) 0.7901(3) 0.4255(2) 0.0557(14) Uani 1 1 d . . .
H11 H 0.2362 0.8396 0.4365 0.067 Uiso 1 1 calc R . .
C12 C 0.2589(3) 0.7405(3) 0.4049(2) 0.0449(12) Uani 1 1 d . . .
H12 H 0.2973 0.7560 0.4013 0.054 Uiso 1 1 calc R . .
C13 C 0.3624(2) 0.6308(3) 0.3880(2) 0.0441(12) Uani 1 1 d . . .
H13A H 0.3651 0.6846 0.3794 0.053 Uiso 1 1 calc R . .
H13B H 0.3801 0.6221 0.4355 0.053 Uiso 1 1 calc R . .
C14 C 0.3976(2) 0.5858(3) 0.3505(2) 0.0411(11) Uani 1 1 d . . .
H14A H 0.4014 0.5332 0.3652 0.049 Uiso 1 1 calc R . .
H14B H 0.4393 0.6065 0.3586 0.049 Uiso 1 1 calc R . .
C15 C 0.38595(19) 0.5161(3) 0.2262(2) 0.0360(10) Uani 1 1 d . . .
C16 C 0.3706(2) 0.4435(3) 0.2365(2) 0.0422(11) Uani 1 1 d . . .
H16 H 0.3430 0.4345 0.2607 0.051 Uiso 1 1 calc R . .
C17 C 0.3949(2) 0.3836(3) 0.2119(3) 0.0516(13) Uani 1 1 d . . .
H17 H 0.3841 0.3341 0.2193 0.062 Uiso 1 1 calc R . .
C18 C 0.4349(2) 0.3970(3) 0.1767(3) 0.0540(14) Uani 1 1 d . . .
H18 H 0.4517 0.3564 0.1597 0.065 Uiso 1 1 calc R . .
C19 C 0.4504(2) 0.4681(3) 0.1662(2) 0.0511(13) Uani 1 1 d . . .
H19 H 0.4780 0.4765 0.1418 0.061 Uiso 1 1 calc R . .
C20 C 0.4266(2) 0.5280(3) 0.1905(2) 0.0422(11) Uani 1 1 d . . .
H20 H 0.4378 0.5773 0.1829 0.051 Uiso 1 1 calc R . .
C21 C 0.37760(19) 0.6773(3) 0.2333(2) 0.0336(10) Uani 1 1 d . . .
C22 C 0.3572(2) 0.6917(3) 0.1664(2) 0.0435(11) Uani 1 1 d . . .
H22 H 0.3326 0.6561 0.1372 0.052 Uiso 1 1 calc R . .
C23 C 0.3729(3) 0.7579(3) 0.1422(3) 0.0535(14) Uani 1 1 d . . .
H23 H 0.3599 0.7671 0.0965 0.064 Uiso 1 1 calc R . .
C24 C 0.4073(3) 0.8102(3) 0.1845(3) 0.0607(15) Uani 1 1 d . . .
H24 H 0.4181 0.8553 0.1678 0.073 Uiso 1 1 calc R . .
C25 C 0.4260(2) 0.7976(3) 0.2505(3) 0.0534(13) Uani 1 1 d . . .
H25 H 0.4487 0.8347 0.2795 0.064 Uiso 1 1 calc R . .
C26 C 0.4118(2) 0.7305(3) 0.2751(2) 0.0409(11) Uani 1 1 d . . .
H26 H 0.4257 0.7213 0.3208 0.049 Uiso 1 1 calc R . .
C27 C 0.1460(2) 0.4654(3) 0.2153(2) 0.0424(11) Uani 1 1 d . . .
H27A H 0.1432 0.4352 0.2528 0.051 Uiso 1 1 calc R . .
H27B H 0.1059 0.4617 0.1807 0.051 Uiso 1 1 calc R . .
C28 C 0.1946(2) 0.4308(3) 0.1894(2) 0.0444(12) Uani 1 1 d . . .
H28A H 0.2331 0.4272 0.2261 0.053 Uiso 1 1 calc R . .
H28B H 0.1816 0.3793 0.1752 0.053 Uiso 1 1 calc R . .
C29 C 0.2088(2) 0.4701(3) 0.1333(2) 0.0415(11) Uani 1 1 d . . .
H29A H 0.1724 0.4660 0.0940 0.050 Uiso 1 1 calc R . .
H29B H 0.2428 0.4433 0.1238 0.050 Uiso 1 1 calc R . .
C30 C 0.1455(2) 0.6887(3) 0.0780(2) 0.0434(11) Uani 1 1 d . . .
C31 C 0.0932(2) 0.5675(3) 0.0964(2) 0.0386(11) Uani 1 1 d . . .
C32 C 0.0795(2) 0.6830(3) 0.1642(2) 0.0476(12) Uani 1 1 d . . .
Cl1 Cl 0.46199(7) 1.01651(10) 0.16234(7) 0.0723(4) Uani 1 1 d D . .
Cl2 Cl 0.36274(6) 0.95899(9) 0.05244(7) 0.0609(4) Uani 1 1 d D . .
C33 C 0.4384(2) 0.9927(3) 0.0790(2) 0.0553(14) Uani 1 1 d D . .
H33A H 0.4663 0.9542 0.0713 0.066 Uiso 1 1 calc R . .
H33B H 0.4415 1.0372 0.0529 0.066 Uiso 1 1 calc R . .
B1 B 0.4525(4) 0.8302(5) 0.4634(5) 0.067(2) Uani 0.473(9) 1 d PDU A 1
F1 F 0.4063(4) 0.8781(5) 0.4643(5) 0.097(3) Uani 0.473(9) 1 d PDU A 1
F2 F 0.4824(6) 0.8528(8) 0.4213(6) 0.109(3) Uani 0.473(9) 1 d PDU A 1
F3 F 0.4282(5) 0.7614(5) 0.4483(5) 0.087(3) Uani 0.473(9) 1 d PDU A 1
F4 F 0.4920(5) 0.8281(7) 0.5249(5) 0.086(3) Uani 0.473(9) 1 d PDU A 1
B1B B 0.4579(5) 0.8192(6) 0.4485(6) 0.074(3) Uani 0.334(9) 1 d PDU B 2
F1B F 0.3983(5) 0.8285(9) 0.4453(8) 0.098(3) Uani 0.334(9) 1 d PDU B 2
F2B F 0.4624(7) 0.8620(8) 0.3975(6) 0.085(3) Uani 0.334(9) 1 d PDU B 2
F3B F 0.4699(7) 0.7463(6) 0.4396(6) 0.092(4) Uani 0.334(9) 1 d PDU B 2
F4B F 0.4994(7) 0.8431(9) 0.5042(6) 0.091(4) Uani 0.334(9) 1 d PDU B 2
B1C B 0.4588(7) 0.8123(8) 0.4661(7) 0.076(3) Uani 0.194(6) 1 d PDU C 3
F1C F 0.4111(9) 0.8377(12) 0.4161(9) 0.096(4) Uani 0.194(6) 1 d PDU C 3
F2C F 0.5090(8) 0.8038(12) 0.4459(10) 0.097(4) Uani 0.194(6) 1 d PDU C 3
F3C F 0.4422(9) 0.7477(9) 0.4889(10) 0.082(4) Uani 0.194(6) 1 d PDU C 3
F4C F 0.4732(10) 0.8623(11) 0.5156(9) 0.085(4) Uani 0.194(6) 1 d PDU C 3
C34 C 0.0570(6) 0.8759(6) 0.0222(5) 0.078(3) Uani 0.50 1 d PDU D 1
H34A H 0.0331 0.8333 -0.0019 0.093 Uiso 0.50 1 calc PR D 1
H34B H 0.0965 0.8780 0.0125 0.093 Uiso 0.50 1 calc PR D 1
Cl3 Cl 0.0162(2) 0.9589(2) -0.0025(2) 0.132(2) Uani 0.50 1 d PDU D 1
Cl4 Cl 0.0702(7) 0.8644(9) 0.1062(4) 0.073(2) Uani 0.50 1 d PDU D 1
C34B C 0.0256(5) 0.8502(9) 0.0203(4) 0.076(3) Uani 0.50 1 d PDU E 2
H34C H -0.0137 0.8770 0.0131 0.091 Uiso 0.50 1 calc PR E 2
H34D H 0.0171 0.7962 0.0207 0.091 Uiso 0.50 1 calc PR E 2
Cl3B Cl 0.05456(17) 0.8698(3) -0.04451(19) 0.1254(18) Uani 0.50 1 d PDU E 2
Cl4B Cl 0.0762(7) 0.8760(9) 0.0960(4) 0.077(2) Uani 0.50 1 d PDU E 2

loop_
_atom_site_aniso_label
_atom_site_aniso_U_11
_atom_site_aniso_U_22
_atom_site_aniso_U_33
_atom_site_aniso_U_23
_atom_site_aniso_U_13
_atom_site_aniso_U_12
Ni1 0.0304(4) 0.0350(4) 0.0214(3) -0.0012(3) 0.0059(3) -0.0034(3)
Fe1 0.0320(3) 0.0346(4) 0.0257(3) 0.0003(3) 0.0047(3) -0.0001(3)
I1 0.04574(17) 0.03192(17) 0.03090(15) -0.00130(13) 0.00794(11) -0.00117(13)
S1 0.0332(5) 0.0399(7) 0.0286(5) 0.0005(5) 0.0090(4) -0.0041(5)
S2 0.0336(5) 0.0393(6) 0.0224(5) -0.0036(5) 0.0062(4) -0.0005(5)
P1 0.0376(6) 0.0381(7) 0.0231(5) -0.0013(5) 0.0087(4) -0.0063(5)
P2 0.0306(5) 0.0380(7) 0.0240(5) 0.0018(5) 0.0054(4) -0.0021(5)
O1 0.098(3) 0.056(3) 0.0345(19) 0.0094(19) 0.0146(19) -0.007(2)
O2 0.0423(19) 0.059(2) 0.0434(19) -0.0077(19) 0.0044(15) -0.0140(18)
O3 0.056(2) 0.067(3) 0.090(3) -0.002(2) 0.031(2) 0.017(2)
C1 0.031(2) 0.044(3) 0.024(2) 0.001(2) 0.0065(17) 0.002(2)
C2 0.049(3) 0.042(3) 0.026(2) -0.001(2) 0.0099(19) 0.005(2)
C3 0.055(3) 0.054(3) 0.025(2) 0.010(2) 0.013(2) 0.011(3)
C4 0.047(3) 0.044(3) 0.043(3) 0.016(3) 0.015(2) 0.009(2)
C5 0.049(3) 0.036(3) 0.043(3) 0.002(2) 0.011(2) 0.002(2)
C6 0.041(2) 0.044(3) 0.027(2) 0.000(2) 0.0106(18) 0.002(2)
C7 0.049(3) 0.035(3) 0.022(2) 0.001(2) 0.0101(18) -0.004(2)
C8 0.050(3) 0.040(3) 0.044(3) -0.010(2) 0.015(2) -0.003(2)
C9 0.054(3) 0.060(4) 0.047(3) -0.006(3) 0.019(2) 0.004(3)
C10 0.075(4) 0.048(3) 0.039(3) 0.000(3) 0.015(3) 0.016(3)
C11 0.094(4) 0.032(3) 0.039(3) 0.000(2) 0.017(3) 0.002(3)
C12 0.063(3) 0.042(3) 0.029(2) 0.005(2) 0.014(2) -0.005(2)
C13 0.043(3) 0.062(3) 0.024(2) -0.005(2) 0.0053(18) -0.014(2)
C14 0.037(2) 0.057(3) 0.027(2) 0.002(2) 0.0063(18) -0.008(2)
C15 0.031(2) 0.044(3) 0.029(2) 0.001(2) 0.0023(17) 0.003(2)
C16 0.040(3) 0.040(3) 0.047(3) 0.000(2) 0.014(2) -0.002(2)
C17 0.053(3) 0.042(3) 0.057(3) -0.004(3) 0.013(3) 0.001(2)
C18 0.052(3) 0.050(4) 0.057(3) -0.015(3) 0.012(3) 0.006(3)
C19 0.042(3) 0.064(4) 0.053(3) -0.007(3) 0.022(2) 0.003(3)
C20 0.043(3) 0.041(3) 0.045(3) 0.001(2) 0.016(2) 0.000(2)
C21 0.036(2) 0.034(3) 0.033(2) 0.001(2) 0.0147(18) -0.0015(19)
C22 0.044(3) 0.049(3) 0.038(3) 0.000(2) 0.012(2) -0.004(2)
C23 0.056(3) 0.058(4) 0.048(3) 0.018(3) 0.017(3) 0.003(3)
C24 0.066(4) 0.042(3) 0.083(4) 0.010(3) 0.036(3) -0.009(3)
C25 0.054(3) 0.043(3) 0.064(4) -0.007(3) 0.019(3) -0.005(3)
C26 0.042(3) 0.041(3) 0.042(3) -0.002(2) 0.015(2) -0.005(2)
C27 0.043(3) 0.039(3) 0.038(2) 0.004(2) 0.003(2) -0.011(2)
C28 0.055(3) 0.031(3) 0.038(3) -0.001(2) 0.000(2) -0.002(2)
C29 0.041(3) 0.043(3) 0.032(2) -0.012(2) -0.0001(19) -0.001(2)
C30 0.048(3) 0.041(3) 0.035(3) -0.002(2) 0.004(2) 0.002(2)
C31 0.036(2) 0.048(3) 0.031(2) 0.006(2) 0.0098(19) 0.002(2)
C32 0.041(3) 0.056(3) 0.045(3) 0.002(3) 0.011(2) 0.001(2)
Cl1 0.0730(9) 0.0958(12) 0.0459(7) -0.0108(8) 0.0153(7) -0.0105(8)
Cl2 0.0423(7) 0.0710(10) 0.0701(8) -0.0045(8) 0.0182(6) -0.0096(6)
C33 0.043(3) 0.079(4) 0.043(3) -0.002(3) 0.013(2) -0.010(3)
B1 0.082(5) 0.056(5) 0.052(5) 0.002(4) 0.007(4) -0.018(4)
F1 0.115(5) 0.058(5) 0.102(6) 0.009(5) 0.011(4) 0.015(4)
F2 0.143(7) 0.108(6) 0.081(6) 0.020(6) 0.040(5) -0.026(6)
F3 0.094(6) 0.052(4) 0.092(5) -0.009(4) -0.007(5) -0.027(4)
F4 0.106(6) 0.068(6) 0.055(5) -0.004(5) -0.018(4) -0.008(5)
B1B 0.087(5) 0.059(5) 0.064(5) 0.006(5) 0.004(5) -0.021(5)
F1B 0.089(5) 0.092(7) 0.101(7) 0.021(7) 0.013(5) -0.019(6)
F2B 0.115(8) 0.089(6) 0.043(6) 0.012(5) 0.011(5) 0.003(6)
F3B 0.098(7) 0.063(5) 0.086(7) -0.008(5) -0.014(6) -0.010(5)
F4B 0.113(7) 0.063(7) 0.056(6) 0.007(6) -0.035(6) -0.021(6)
B1C 0.091(5) 0.062(5) 0.062(5) 0.003(5) 0.004(5) -0.016(5)
F1C 0.110(7) 0.083(7) 0.072(7) 0.019(6) -0.007(6) -0.005(7)
F2C 0.110(7) 0.091(8) 0.086(7) 0.015(7) 0.024(6) 0.005(7)
F3C 0.101(8) 0.051(7) 0.076(8) 0.001(6) 0.002(7) -0.014(7)
F4C 0.110(8) 0.065(8) 0.067(7) -0.006(6) 0.007(6) -0.012(7)
C34 0.059(7) 0.108(8) 0.058(5) -0.003(6) 0.006(5) 0.006(6)
Cl3 0.176(5) 0.074(3) 0.085(3) 0.011(2) -0.053(3) 0.002(3)
Cl4 0.091(5) 0.062(4) 0.066(3) 0.008(2) 0.027(2) 0.005(3)
C34B 0.053(8) 0.101(9) 0.063(6) 0.005(6) 0.002(5) -0.009(7)
Cl3B 0.062(2) 0.228(5) 0.081(2) 0.054(3) 0.0145(17) 0.028(3)
Cl4B 0.072(3) 0.073(5) 0.076(4) -0.018(4) 0.006(4) -0.013(3)

loop_
_atom_type_symbol
_atom_type_description
_atom_type_scat_dispersion_real
_atom_type_scat_dispersion_imag
_atom_type_scat_source
C C 0.0181 0.0091 'International Tables Vol C Tables 4.2.6.8 and 6.1.1.4'
H H 0.0000 0.0000 'International Tables Vol C Tables 4.2.6.8 and 6.1.1.4'
B B 0.0090 0.0039 'International Tables Vol C Tables 4.2.6.8 and 6.1.1.4'
O O 0.0492 0.0322 'International Tables Vol C Tables 4.2.6.8 and 6.1.1.4'
F F 0.0727 0.0534 'International Tables Vol C Tables 4.2.6.8 and 6.1.1.4'
P P 0.2955 0.4335 'International Tables Vol C Tables 4.2.6.8 and 6.1.1.4'
S S 0.3331 0.5567 'International Tables Vol C Tables 4.2.6.8 and 6.1.1.4'
Cl Cl 0.3639 0.7018 'International Tables Vol C Tables 4.2.6.8 and 6.1.1.4'
Fe Fe -1.1336 3.1974 'International Tables Vol C Tables 4.2.6.8 and 6.1.1.4'
Ni Ni -3.0029 0.5091 'International Tables Vol C Tables 4.2.6.8 and 6.1.1.4'
I I -0.3257 6.8362 'International Tables Vol C Tables 4.2.6.8 and 6.1.1.4'

loop_
_exptl_crystal_face_index_h
_exptl_crystal_face_index_k
_exptl_crystal_face_index_l
_exptl_crystal_face_perp_dist
-1.00 0.00 2.00 0.0320
1.00 0.00 -2.00 0.0490
0.00 2.00 -1.00 0.1350
0.00 -2.00 1.00 0.1610
1.00 0.00 0.00 0.0490
-1.00 0.00 0.00 0.0070
0.00 -1.00 -2.00 0.1050

loop_
_geom_angle_atom_site_label_1
_geom_angle_atom_site_label_2
_geom_angle_atom_site_label_3
_geom_angle
P2 Ni1 P1 87.62(5)
P2 Ni1 S2 93.30(4)
P1 Ni1 S2 178.94(5)
P2 Ni1 S1 172.51(6)
P1 Ni1 S1 94.59(4)
S2 Ni1 S1 84.43(4)
P2 Ni1 I1 102.55(4)
P1 Ni1 I1 95.82(4)
S2 Ni1 I1 84.50(4)
S1 Ni1 I1 84.37(4)
C31 Fe1 C30 91.6(2)
C31 Fe1 C32 92.5(2)
C30 Fe1 C32 96.8(2)
C31 Fe1 S2 92.75(15)
C30 Fe1 S2 91.17(16)
C32 Fe1 S2 170.29(16)
C31 Fe1 S1 94.18(15)
C30 Fe1 S1 170.34(16)
C32 Fe1 S1 90.63(16)
S2 Fe1 S1 80.85(4)
C31 Fe1 I1 176.74(15)
C30 Fe1 I1 85.55(15)
C32 Fe1 I1 86.26(16)
S2 Fe1 I1 88.91(3)
S1 Fe1 I1 88.85(3)
Fe1 I1 Ni1 64.87(2)
C27 S1 Ni1 104.97(15)
C27 S1 Fe1 106.52(15)
Ni1 S1 Fe1 82.93(4)
C29 S2 Ni1 105.23(14)
C29 S2 Fe1 107.58(15)
Ni1 S2 Fe1 83.35(4)
C7 P1 C1 104.60(19)
C7 P1 C13 106.7(2)
C1 P1 C13 103.6(2)
C7 P1 Ni1 116.89(14)
C1 P1 Ni1 116.31(14)
C13 P1 Ni1 107.58(14)
C21 P2 C15 106.4(2)
C21 P2 C14 106.7(2)
C15 P2 C14 104.5(2)
C21 P2 Ni1 114.13(14)
C15 P2 Ni1 116.66(15)
C14 P2 Ni1 107.71(14)
C6 C1 C2 118.8(4)
C6 C1 P1 122.2(3)
C2 C1 P1 119.0(4)
C3 C2 C1 120.3(5)
C3 C2 H2 119.8
C1 C2 H2 119.8
C2 C3 C4 120.7(4)
C2 C3 H3 119.7
C4 C3 H3 119.7
C3 C4 C5 119.6(5)
C3 C4 H4 120.2
C5 C4 H4 120.2
C6 C5 C4 119.7(5)
C6 C5 H5 120.1
C4 C5 H5 120.1
C1 C6 C5 120.8(4)
C1 C6 H6 119.6
C5 C6 H6 119.6
C8 C7 C12 119.1(4)
C8 C7 P1 118.6(4)
C12 C7 P1 122.2(4)
C7 C8 C9 121.0(5)
C7 C8 H8 119.5
C9 C8 H8 119.5
C10 C9 C8 119.6(5)
C10 C9 H9 120.2
C8 C9 H9 120.2
C11 C10 C9 119.8(5)
C11 C10 H10 120.1
C9 C10 H10 120.1
C10 C11 C12 121.1(5)
C10 C11 H11 119.5
C12 C11 H11 119.5
C11 C12 C7 119.4(5)
C11 C12 H12 120.3
C7 C12 H12 120.3
C14 C13 P1 107.6(3)
C14 C13 H13A 110.2
P1 C13 H13A 110.2
C14 C13 H13B 110.2
P1 C13 H13B 110.2
H13A C13 H13B 108.5
C13 C14 P2 107.9(3)
C13 C14 H14A 110.1
P2 C14 H14A 110.1
C13 C14 H14B 110.1
P2 C14 H14B 110.1
H14A C14 H14B 108.4
C16 C15 C20 118.5(4)
C16 C15 P2 118.4(3)
C20 C15 P2 123.1(4)
C15 C16 C17 121.2(4)
C15 C16 H16 119.4
C17 C16 H16 119.4
C18 C17 C16 119.1(5)
C18 C17 H17 120.5
C16 C17 H17 120.5
C19 C18 C17 120.5(5)
C19 C18 H18 119.7
C17 C18 H18 119.7
C18 C19 C20 120.8(5)
C18 C19 H19 119.6
C20 C19 H19 119.6
C19 C20 C15 119.9(5)
C19 C20 H20 120.1
C15 C20 H20 120.1
C26 C21 C22 119.2(4)
C26 C21 P2 121.8(3)
C22 C21 P2 118.9(4)
C23 C22 C21 120.1(5)
C23 C22 H22 120.0
C21 C22 H22 120.0
C24 C23 C22 120.0(5)
C24 C23 H23 120.0
C22 C23 H23 120.0
C25 C24 C23 120.5(5)
C25 C24 H24 119.8
C23 C24 H24 119.8
C24 C25 C26 120.0(5)
C24 C25 H25 120.0
C26 C25 H25 120.0
C21 C26 C25 120.2(5)
C21 C26 H26 119.9
C25 C26 H26 119.9
C28 C27 S1 116.4(3)
C28 C27 H27A 108.2
S1 C27 H27A 108.2
C28 C27 H27B 108.2
S1 C27 H27B 108.2
H27A C27 H27B 107.3
C29 C28 C27 117.4(4)
C29 C28 H28A 107.9
C27 C28 H28A 107.9
C29 C28 H28B 107.9
C27 C28 H28B 107.9
H28A C28 H28B 107.2
C28 C29 S2 116.2(3)
C28 C29 H29A 108.2
S2 C29 H29A 108.2
C28 C29 H29B 108.2
S2 C29 H29B 108.2
H29A C29 H29B 107.4
O1 C30 Fe1 176.7(5)
O2 C31 Fe1 179.3(4)
O3 C32 Fe1 176.9(5)
Cl1 C33 Cl2 112.2(3)
Cl1 C33 H33A 109.2
Cl2 C33 H33A 109.2
Cl1 C33 H33B 109.2
Cl2 C33 H33B 109.2
H33A C33 H33B 107.9
F4 B1 F3 108.2(8)
F4 B1 F2 109.7(8)
F3 B1 F2 111.6(8)
F4 B1 F1 106.9(8)
F3 B1 F1 108.3(8)
F2 B1 F1 111.9(8)
F4B B1B F1B 115.4(10)
F4B B1B F3B 108.3(9)
F1B B1B F3B 110.7(9)
F4B B1B F2B 109.1(9)
F1B B1B F2B 102.3(9)
F3B B1B F2B 111.0(10)
F4C B1C F1C 110.0(10)
F4C B1C F2C 107.5(10)
F1C B1C F2C 110.0(10)
F4C B1C F3C 108.0(10)
F1C B1C F3C 109.0(10)
F2C B1C F3C 112.3(10)
Cl4 C34 Cl3 108.6(8)
Cl4 C34 H34A 110.0
Cl3 C34 H34A 110.0
Cl4 C34 H34B 110.0
Cl3 C34 H34B 110.0
H34A C34 H34B 108.3
Cl4B C34B Cl3B 112.5(7)
Cl4B C34B H34C 109.1
Cl3B C34B H34C 109.1
Cl4B C34B H34D 109.1
Cl3B C34B H34D 109.1
H34C C34B H34D 107.8

loop_
_geom_bond_atom_site_label_1
_geom_bond_atom_site_label_2
_geom_bond_distance
Ni1 P2 2.1869(12)
Ni1 P1 2.1891(12)
Ni1 S2 2.2273(11)
Ni1 S1 2.2394(12)
Ni1 I1 2.9310(8)
Fe1 C31 1.776(5)
Fe1 C30 1.815(5)
Fe1 C32 1.837(5)
Fe1 S2 2.3110(12)
Fe1 S1 2.3176(12)
Fe1 I1 2.6825(7)
S1 C27 1.832(5)
S2 C29 1.826(5)
P1 C7 1.813(5)
P1 C1 1.820(5)
P1 C13 1.827(5)
P2 C21 1.814(4)
P2 C15 1.821(5)
P2 C14 1.832(4)
O1 C30 1.126(6)
O2 C31 1.134(5)
O3 C32 1.116(6)
C1 C6 1.378(6)
C1 C2 1.399(6)
C2 C3 1.370(6)
C2 H2 0.9500
C3 C4 1.379(7)
C3 H3 0.9500
C4 C5 1.387(7)
C4 H4 0.9500
C5 C6 1.385(6)
C5 H5 0.9500
C6 H6 0.9500
C7 C8 1.378(6)
C7 C12 1.391(6)
C8 C9 1.382(7)
C8 H8 0.9500
C9 C10 1.379(8)
C9 H9 0.9500
C10 C11 1.369(8)
C10 H10 0.9500
C11 C12 1.385(7)
C11 H11 0.9500
C12 H12 0.9500
C13 C14 1.533(6)
C13 H13A 0.9900
C13 H13B 0.9900
C14 H14A 0.9900
C14 H14B 0.9900
C15 C16 1.384(6)
C15 C20 1.393(6)
C16 C17 1.387(7)
C16 H16 0.9500
C17 C18 1.376(7)
C17 H17 0.9500
C18 C19 1.362(7)
C18 H18 0.9500
C19 C20 1.380(7)
C19 H19 0.9500
C20 H20 0.9500
C21 C26 1.378(6)
C21 C22 1.395(6)
C22 C23 1.388(7)
C22 H22 0.9500
C23 C24 1.374(8)
C23 H23 0.9500
C24 C25 1.370(8)
C24 H24 0.9500
C25 C26 1.395(7)
C25 H25 0.9500
C26 H26 0.9500
C27 C28 1.522(7)
C27 H27A 0.9900
C27 H27B 0.9900
C28 C29 1.517(6)
C28 H28A 0.9900
C28 H28B 0.9900
C29 H29A 0.9900
C29 H29B 0.9900
Cl1 C33 1.758(4)
Cl2 C33 1.759(4)
C33 H33A 0.9900
C33 H33B 0.9900
B1 F4 1.354(7)
B1 F3 1.354(7)
B1 F2 1.355(7)
B1 F1 1.368(7)
B1B F4B 1.350(7)
B1B F1B 1.357(7)
B1B F3B 1.362(7)
B1B F2B 1.369(7)
B1C F4C 1.356(8)
B1C F1C 1.355(8)
B1C F2C 1.356(8)
B1C F3C 1.358(8)
C34 Cl4 1.751(8)
C34 Cl3 1.753(8)
C34 H34A 0.9900
C34 H34B 0.9900
C34B Cl4B 1.748(8)
C34B Cl3B 1.753(8)
C34B H34C 0.9900
C34B H34D 0.9900
